data_4502824
loop_
_publ_author_name
'Zhou, Tianlei'
'Jia, Tao'
'Zhao, Shanshan'
'Guo, Jianhua'
'Zhang, Hongyu'
'Wang, Yue'

_publ_section_title
;
 Acid-Stimuli-Luminescence and Carbonyl-Proton Interaction Dependent
 Emission Properties of 2,6-Biphenyl-4-pyrone Crystals
;
_journal_issue 1
_journal_name_full 'Crystal Growth &amp; Design'
_journal_page_first 179
_journal_paper_doi 10.1021/cg200920d
_journal_volume 12
_journal_year 2012
_chemical_formula_sum 'C17 H12 O2'
_chemical_formula_weight 248.26
_chemical_name_systematic
; 
 ? 
;
_space_group_IT_number 14
_symmetry_cell_setting monoclinic
_symmetry_space_group_name_Hall '-P 2yn'
_symmetry_space_group_name_H-M 'P 1 21/n 1'
_atom_sites_solution_hydrogens geom
_atom_sites_solution_primary direct
_atom_sites_solution_secondary difmap
_audit_creation_method SHELXL-97
_cell_angle_alpha 90.00
_cell_angle_beta 109.339(2)
_cell_angle_gamma 90.00
_cell_formula_units_Z 8
_cell_length_a 21.836(3)
_cell_length_b 5.6444(7)
_cell_length_c 22.146(3)
_cell_measurement_reflns_used 2073
_cell_measurement_temperature 296(2)
_cell_measurement_theta_max 22.22
_cell_measurement_theta_min 2.27
_cell_volume 2575.5(6)
_computing_cell_refinement PROCESS-AUTO
_computing_data_collection PROCESS-AUTO
_computing_data_reduction PROCESS-AUTO
_computing_molecular_graphics 'SHELXL-97 (Sheldrick, 1997)'
_computing_publication_material 'SHELXL-97 (Sheldrick, 1997)'
_computing_structure_refinement 'SHELXL-97 (Sheldrick, 1997)'
_computing_structure_solution 'SHELXS-97 (Sheldrick, 1990)'
_diffrn_ambient_temperature 296(2)
_diffrn_detector_area_resol_mean none
_diffrn_measured_fraction_theta_full 0.995
_diffrn_measured_fraction_theta_max 0.995
_diffrn_measurement_device_type 'CCD area detector'
_diffrn_measurement_method 'phi and omega scans'
_diffrn_radiation_monochromator graphite
_diffrn_radiation_source 'fine-focus sealed tube'
_diffrn_radiation_type MoK\a
_diffrn_radiation_wavelength 0.71073
_diffrn_reflns_av_R_equivalents 0.0494
_diffrn_reflns_av_sigmaI/netI 0.0629
_diffrn_reflns_limit_h_max 29
_diffrn_reflns_limit_h_min -25
_diffrn_reflns_limit_k_max 7
_diffrn_reflns_limit_k_min -6
_diffrn_reflns_limit_l_max 29
_diffrn_reflns_limit_l_min -29
_diffrn_reflns_number 17605
_diffrn_reflns_theta_full 28.20
_diffrn_reflns_theta_max 28.20
_diffrn_reflns_theta_min 1.14
_diffrn_standards_decay_% none
_diffrn_standards_interval_count none
_diffrn_standards_interval_time none
_diffrn_standards_number none
_exptl_absorpt_coefficient_mu 0.083
_exptl_absorpt_correction_type none
_exptl_crystal_colour yellow
_exptl_crystal_density_diffrn 1.281
_exptl_crystal_density_meas ?
_exptl_crystal_density_method 'not measured'
_exptl_crystal_description block
_exptl_crystal_F_000 1040
_exptl_crystal_size_max 0.48
_exptl_crystal_size_mid 0.29
_exptl_crystal_size_min 0.10
_refine_diff_density_max 0.412
_refine_diff_density_min -0.187
_refine_diff_density_rms 0.041
_refine_ls_extinction_method none
_refine_ls_goodness_of_fit_ref 0.944
_refine_ls_hydrogen_treatment constr
_refine_ls_matrix_type full
_refine_ls_number_parameters 343
_refine_ls_number_reflns 6323
_refine_ls_number_restraints 0
_refine_ls_restrained_S_all 0.944
_refine_ls_R_factor_all 0.1178
_refine_ls_R_factor_gt 0.0500
_refine_ls_shift/su_max 0.000
_refine_ls_shift/su_mean 0.000
_refine_ls_structure_factor_coef Fsqd
_refine_ls_weighting_details 'calc w=1/[\s^2^(Fo^2^)+(0.0820P)^2^+0.0000P] where P=(Fo^2^+2Fc^2^)/3'
_refine_ls_weighting_scheme calc
_refine_ls_wR_factor_gt 0.1245
_refine_ls_wR_factor_ref 0.1659
_reflns_number_gt 3180
_reflns_number_total 6323
_reflns_threshold_expression >2sigma(I)
_cod_data_source_file cg200920d_si_001.cif
_cod_data_source_block 1
_cod_depositor_comments
;
The following automatic conversions were performed:

'_symmetry_cell_setting' value 'Monoclinic' changed to 'monoclinic'
according to /home/saulius/struct/CIF-dictionaries/cif_core.dic
dictionary named 'cif_core.dic' version 2.4.1 from 2010-06-29.

Automatic conversion script
Id: cif_fix_values 1715 2011-07-08 13:25:40Z adriana 

The following automatic conversions were performed:

'_exptl_crystal_density_meas' value 'none' was changed to '?' - the
value is perceived as not measured.

Automatic conversion script
Id: cif_fix_values 3008 2015-01-20 13:52:24Z robertas 
;
_cod_original_cell_volume 2575.5(5)
_cod_original_sg_symbol_H-M P2(1)/n
_cod_database_code 4502824

loop_
_symmetry_equiv_pos_as_xyz
'x, y, z'
'-x+1/2, y+1/2, -z+1/2'
'-x, -y, -z'
'x-1/2, -y-1/2, z-1/2'

loop_
_atom_site_label
_atom_site_type_symbol
_atom_site_fract_x
_atom_site_fract_y
_atom_site_fract_z
_atom_site_U_iso_or_equiv
_atom_site_adp_type
_atom_site_occupancy
_atom_site_symmetry_multiplicity
_atom_site_calc_flag
_atom_site_refinement_flags
C1 C 0.55318(9) 0.1810(4) 0.55785(9) 0.0436(5) Uani 1 1 d .
C2 C 0.51686(9) 0.3341(4) 0.58535(9) 0.0452(5) Uani 1 1 d .
H2 H 0.4918 0.4547 0.5606 0.054 Uiso 1 1 calc R
C3 C 0.51847(9) 0.3061(4) 0.64614(9) 0.0406(5) Uani 1 1 d .
C4 C 0.48608(9) 0.4546(4) 0.68097(9) 0.0444(5) Uani 1 1 d .
C5 C 0.45039(10) 0.6518(4) 0.65131(11) 0.0540(6) Uani 1 1 d .
H5 H 0.4448 0.6835 0.6086 0.065 Uiso 1 1 calc R
C6 C 0.42318(11) 0.8008(5) 0.68505(12) 0.0638(7) Uani 1 1 d .
H6 H 0.3995 0.9323 0.6648 0.077 Uiso 1 1 calc R
C7 C 0.43076(11) 0.7567(5) 0.74809(12) 0.0682(7) Uani 1 1 d .
H7 H 0.4128 0.8589 0.7706 0.082 Uiso 1 1 calc R
C8 C 0.46499(12) 0.5609(5) 0.77769(11) 0.0694(7) Uani 1 1 d .
H8 H 0.4698 0.5295 0.8202 0.083 Uiso 1 1 calc R
C9 C 0.49237(10) 0.4100(5) 0.74451(10) 0.0590(6) Uani 1 1 d .
H9 H 0.5152 0.2773 0.7649 0.071 Uiso 1 1 calc R
C10 C 0.58934(10) -0.0008(4) 0.59989(9) 0.0483(5) Uani 1 1 d .
H10 H 0.6137 -0.1064 0.5849 0.058 Uiso 1 1 calc R
C11 C 0.58923(9) -0.0236(4) 0.66005(9) 0.0418(5) Uani 1 1 d .
C12 C 0.62481(9) -0.2003(4) 0.70749(9) 0.0443(5) Uani 1 1 d .
C13 C 0.65873(9) -0.3811(4) 0.69024(10) 0.0524(6) Uani 1 1 d .
H13 H 0.6592 -0.3885 0.6484 0.063 Uiso 1 1 calc R
C14 C 0.69170(11) -0.5496(4) 0.73369(12) 0.0624(6) Uani 1 1 d .
H14 H 0.7144 -0.6688 0.7212 0.075 Uiso 1 1 calc R
C15 C 0.69118(12) -0.5419(5) 0.79558(12) 0.0700(7) Uani 1 1 d .
H15 H 0.7136 -0.6551 0.8252 0.084 Uiso 1 1 calc R
C16 C 0.65736(12) -0.3662(5) 0.81324(11) 0.0693(7) Uani 1 1 d .
H16 H 0.6565 -0.3622 0.8549 0.083 Uiso 1 1 calc R
C17 C 0.62440(11) -0.1945(5) 0.77013(10) 0.0595(6) Uani 1 1 d .
H17 H 0.6020 -0.0753 0.7830 0.071 Uiso 1 1 calc R
C18 C 0.93892(10) 0.1972(5) 0.52574(10) 0.0613(7) Uani 1 1 d .
C19 C 0.91055(10) 0.3679(5) 0.47567(10) 0.0582(6) Uani 1 1 d .
H19 H 0.9371 0.4787 0.4655 0.070 Uiso 1 1 calc R
C20 C 0.84665(9) 0.3695(4) 0.44355(9) 0.0453(5) Uani 1 1 d .
C21 C 0.81044(9) 0.5383(4) 0.39346(9) 0.0436(5) Uani 1 1 d .
C22 C 0.84217(10) 0.7251(4) 0.37545(10) 0.0519(6) Uani 1 1 d .
H22 H 0.8869 0.7398 0.3938 0.062 Uiso 1 1 calc R
C23 C 0.80813(11) 0.8880(4) 0.33093(10) 0.0570(6) Uani 1 1 d .
H23 H 0.8302 1.0112 0.3192 0.068 Uiso 1 1 calc R
C24 C 0.74164(11) 0.8711(5) 0.30341(10) 0.0569(6) Uani 1 1 d .
H24 H 0.7188 0.9829 0.2736 0.068 Uiso 1 1 calc R
C25 C 0.70951(10) 0.6879(5) 0.32051(10) 0.0563(6) Uani 1 1 d .
H25 H 0.6647 0.6749 0.3020 0.068 Uiso 1 1 calc R
C26 C 0.74353(10) 0.5222(4) 0.36517(10) 0.0507(6) Uani 1 1 d .
H26 H 0.7213 0.3985 0.3764 0.061 Uiso 1 1 calc R
C27 C 0.89337(10) 0.0303(5) 0.53591(10) 0.0563(6) Uani 1 1 d .
H27 H 0.9084 -0.0872 0.5667 0.068 Uiso 1 1 calc R
C28 C 0.83013(9) 0.0398(4) 0.50230(9) 0.0441(5) Uani 1 1 d .
C29 C 0.77809(9) -0.1153(4) 0.50808(9) 0.0436(5) Uani 1 1 d .
C30 C 0.79238(11) -0.3179(4) 0.54513(10) 0.0553(6) Uani 1 1 d .
H30 H 0.8353 -0.3550 0.5679 0.066 Uiso 1 1 calc R
C31 C 0.74310(13) -0.4663(5) 0.54858(11) 0.0643(7) Uani 1 1 d .
H31 H 0.7533 -0.6025 0.5736 0.077 Uiso 1 1 calc R
C32 C 0.67931(12) -0.4140(5) 0.51537(12) 0.0640(7) Uani 1 1 d .
H32 H 0.6465 -0.5157 0.5173 0.077 Uiso 1 1 calc R
C33 C 0.66437(11) -0.2109(5) 0.47946(12) 0.0642(7) Uani 1 1 d .
H33 H 0.6213 -0.1732 0.4575 0.077 Uiso 1 1 calc R
C34 C 0.71337(10) -0.0621(4) 0.47589(10) 0.0544(6) Uani 1 1 d .
H34 H 0.7028 0.0756 0.4516 0.065 Uiso 1 1 calc R
O1 O 0.55469(7) 0.2069(3) 0.50255(6) 0.0573(4) Uani 1 1 d .
O2 O 0.55400(6) 0.1284(3) 0.68372(6) 0.0449(4) Uani 1 1 d .
O3 O 0.99723(7) 0.1969(4) 0.55868(8) 0.0895(7) Uani 1 1 d .
O4 O 0.80615(6) 0.2077(3) 0.45614(6) 0.0443(4) Uani 1 1 d .

loop_
_atom_site_aniso_label
_atom_site_aniso_U_11
_atom_site_aniso_U_22
_atom_site_aniso_U_33
_atom_site_aniso_U_23
_atom_site_aniso_U_13
_atom_site_aniso_U_12
C1 0.0432(11) 0.0450(13) 0.0421(10) 0.0031(10) 0.0135(9) -0.0063(10)
C2 0.0399(11) 0.0482(14) 0.0446(11) 0.0035(10) 0.0100(9) -0.0010(10)
C3 0.0324(9) 0.0411(13) 0.0446(10) 0.0008(10) 0.0078(8) -0.0065(9)
C4 0.0344(10) 0.0533(14) 0.0441(11) -0.0037(10) 0.0109(9) -0.0077(10)
C5 0.0510(12) 0.0545(15) 0.0580(13) -0.0023(12) 0.0198(10) -0.0022(11)
C6 0.0556(14) 0.0597(17) 0.0794(16) -0.0060(14) 0.0270(12) 0.0016(12)
C7 0.0590(15) 0.075(2) 0.0770(17) -0.0198(16) 0.0307(13) -0.0024(14)
C8 0.0629(15) 0.094(2) 0.0560(13) -0.0107(15) 0.0258(12) 0.0001(15)
C9 0.0518(13) 0.0724(18) 0.0526(12) -0.0018(13) 0.0170(10) 0.0027(12)
C10 0.0512(12) 0.0475(14) 0.0467(11) 0.0037(11) 0.0170(9) 0.0053(10)
C11 0.0354(10) 0.0426(13) 0.0451(11) 0.0002(10) 0.0101(8) -0.0035(9)
C12 0.0374(10) 0.0462(13) 0.0434(10) 0.0038(10) 0.0055(8) -0.0070(9)
C13 0.0462(12) 0.0531(15) 0.0511(12) 0.0051(11) 0.0069(10) -0.0014(11)
C14 0.0538(13) 0.0503(15) 0.0724(16) 0.0069(13) 0.0064(12) 0.0028(11)
C15 0.0647(16) 0.0650(19) 0.0678(16) 0.0253(15) 0.0051(13) -0.0008(14)
C16 0.0712(16) 0.083(2) 0.0494(13) 0.0175(14) 0.0135(12) -0.0026(16)
C17 0.0628(14) 0.0633(17) 0.0497(12) 0.0075(12) 0.0150(11) 0.0016(12)
C18 0.0403(12) 0.086(2) 0.0547(12) 0.0114(13) 0.0111(10) -0.0097(12)
C19 0.0399(11) 0.0775(18) 0.0548(12) 0.0156(13) 0.0127(10) -0.0126(12)
C20 0.0417(11) 0.0536(14) 0.0427(10) -0.0018(10) 0.0168(9) -0.0071(10)
C21 0.0423(11) 0.0512(14) 0.0381(10) -0.0056(10) 0.0143(8) -0.0050(10)
C22 0.0464(11) 0.0612(16) 0.0489(11) -0.0012(12) 0.0166(9) -0.0094(11)
C23 0.0634(14) 0.0548(16) 0.0547(12) 0.0033(12) 0.0220(11) -0.0085(12)
C24 0.0601(14) 0.0544(15) 0.0542(12) 0.0027(12) 0.0164(11) 0.0057(12)
C25 0.0445(12) 0.0629(17) 0.0560(13) -0.0015(12) 0.0090(10) 0.0026(11)
C26 0.0433(11) 0.0555(15) 0.0535(12) -0.0014(11) 0.0164(10) -0.0069(11)
C27 0.0439(12) 0.0713(17) 0.0497(12) 0.0130(12) 0.0101(10) -0.0038(11)
C28 0.0443(11) 0.0502(14) 0.0387(10) -0.0031(10) 0.0150(9) -0.0051(10)
C29 0.0453(11) 0.0462(13) 0.0421(10) -0.0055(10) 0.0181(9) -0.0063(10)
C30 0.0532(13) 0.0591(16) 0.0571(13) -0.0006(12) 0.0229(10) -0.0032(11)
C31 0.0821(18) 0.0507(16) 0.0691(15) 0.0003(13) 0.0371(14) -0.0108(13)
C32 0.0679(16) 0.0635(18) 0.0704(15) -0.0118(14) 0.0361(13) -0.0242(14)
C33 0.0492(13) 0.0730(19) 0.0719(15) -0.0038(15) 0.0222(11) -0.0156(13)
C34 0.0485(12) 0.0555(15) 0.0592(13) 0.0016(12) 0.0178(10) -0.0056(11)
O1 0.0680(10) 0.0606(11) 0.0485(8) 0.0099(8) 0.0263(7) 0.0036(8)
O2 0.0437(7) 0.0478(9) 0.0426(7) 0.0029(7) 0.0135(6) -0.0008(7)
O3 0.0417(9) 0.1258(18) 0.0842(12) 0.0396(12) -0.0016(8) -0.0184(10)
O4 0.0379(7) 0.0498(9) 0.0450(7) -0.0004(7) 0.0135(6) -0.0077(7)

loop_
_atom_type_symbol
_atom_type_description
_atom_type_scat_dispersion_real
_atom_type_scat_dispersion_imag
_atom_type_scat_source
C C 0.0033 0.0016 'International Tables Vol C Tables 4.2.6.8 and 6.1.1.4'
H H 0.0000 0.0000 'International Tables Vol C Tables 4.2.6.8 and 6.1.1.4'
O O 0.0106 0.0060 'International Tables Vol C Tables 4.2.6.8 and 6.1.1.4'

loop_
_geom_angle_atom_site_label_1
_geom_angle_atom_site_label_2
_geom_angle_atom_site_label_3
_geom_angle
O1 C1 C10 122.32(19)
O1 C1 C2 123.0(2)
C10 C1 C2 114.67(17)
C3 C2 C1 121.2(2)
C2 C3 O2 121.11(19)
C2 C3 C4 127.0(2)
O2 C3 C4 111.91(16)
C9 C4 C5 118.3(2)
C9 C4 C3 121.6(2)
C5 C4 C3 119.99(18)
C6 C5 C4 120.3(2)
C7 C6 C5 120.7(3)
C6 C7 C8 119.6(2)
C7 C8 C9 120.3(2)
C8 C9 C4 120.7(2)
C11 C10 C1 122.2(2)
C10 C11 O2 120.50(19)
C10 C11 C12 127.0(2)
O2 C11 C12 112.51(16)
C13 C12 C17 118.2(2)
C13 C12 C11 120.42(18)
C17 C12 C11 121.4(2)
C14 C13 C12 121.3(2)
C13 C14 C15 120.0(2)
C16 C15 C14 119.4(2)
C15 C16 C17 121.1(2)
C16 C17 C12 119.9(2)
O3 C18 C27 122.3(2)
O3 C18 C19 123.2(2)
C27 C18 C19 114.42(18)
C20 C19 C18 121.2(2)
C19 C20 O4 121.3(2)
C19 C20 C21 127.4(2)
O4 C20 C21 111.33(16)
C26 C21 C22 118.0(2)
C26 C21 C20 121.18(19)
C22 C21 C20 120.73(18)
C23 C22 C21 120.8(2)
C22 C23 C24 120.7(2)
C25 C24 C23 119.3(2)
C24 C25 C26 120.3(2)
C25 C26 C21 120.9(2)
C28 C27 C18 121.8(2)
C27 C28 O4 120.97(19)
C27 C28 C29 127.8(2)
O4 C28 C29 111.23(16)
C30 C29 C34 118.3(2)
C30 C29 C28 120.97(19)
C34 C29 C28 120.7(2)
C29 C30 C31 120.4(2)
C32 C31 C30 120.6(2)
C33 C32 C31 119.6(2)
C32 C33 C34 120.1(2)
C33 C34 C29 121.0(2)
C11 O2 C3 120.29(15)
C20 O4 C28 120.31(15)

loop_
_geom_bond_atom_site_label_1
_geom_bond_atom_site_label_2
_geom_bond_distance
C1 O1 1.245(2)
C1 C10 1.434(3)
C1 C2 1.438(3)
C2 C3 1.344(3)
C3 O2 1.369(2)
C3 C4 1.469(3)
C4 C9 1.391(3)
C4 C5 1.393(3)
C5 C6 1.383(3)
C6 C7 1.373(3)
C7 C8 1.373(4)
C8 C9 1.383(3)
C10 C11 1.339(3)
C11 O2 1.367(2)
C11 C12 1.470(3)
C12 C13 1.387(3)
C12 C17 1.391(3)
C13 C14 1.375(3)
C14 C15 1.375(4)
C15 C16 1.369(4)
C16 C17 1.384(3)
C18 O3 1.240(2)
C18 C27 1.441(3)
C18 C19 1.445(3)
C19 C20 1.340(3)
C20 O4 1.362(2)
C20 C21 1.477(3)
C21 C26 1.389(3)
C21 C22 1.391(3)
C22 C23 1.373(3)
C23 C24 1.379(3)
C24 C25 1.371(3)
C25 C26 1.385(3)
C27 C28 1.335(3)
C28 O4 1.365(2)
C28 C29 1.473(3)
C29 C30 1.382(3)
C29 C34 1.389(3)
C30 C31 1.385(3)
C31 C32 1.375(3)
C32 C33 1.372(4)
C33 C34 1.383(3)

loop_
_cod_related_entry_id
_cod_related_entry_database
_cod_related_entry_code
1 ChemSpider 249492
